data_4343268
loop_
_publ_author_name
'Zhang, Shaoguang'
'Bullock, R. Morris'

_publ_section_title
;
 Molybdenum Hydride and Dihydride Complexes Bearing Diphosphine Ligands
 with a Pendant Amine: Formation of Complexes with Bound Amines.
;
_journal_issue 13
_journal_name_full 'Inorganic chemistry'
_journal_page_first 6397
_journal_page_last 6409
_journal_paper_doi 10.1021/acs.inorgchem.5b00728
_journal_volume 54
_journal_year 2015
_chemical_formula_moiety 'C17 H33 Mo N O P2'
_chemical_formula_sum 'C17 H33 Mo N O P2'
_chemical_formula_weight 425.32
_chemical_name_systematic
;
 ?
;
_space_group_crystal_system orthorhombic
_space_group_IT_number 61
_space_group_name_Hall '-P 2ac 2ab'
_space_group_name_H-M_alt 'P b c a'
_symmetry_space_group_name_Hall '-P 2ac 2ab'
_symmetry_space_group_name_H-M 'P b c a'
_atom_sites_solution_hydrogens mixed
_audit_creation_date 2015-03-17
_audit_creation_method
;
Olex2 1.2
(compiled 2014.07.22 svn.r2960 for OlexSys, GUI svn.r4862)
;
_cell_angle_alpha 90
_cell_angle_beta 90
_cell_angle_gamma 90
_cell_formula_units_Z 8
_cell_length_a 15.1475(3)
_cell_length_b 15.3384(4)
_cell_length_c 16.9653(4)
_cell_measurement_reflns_used 9948
_cell_measurement_temperature 100
_cell_volume 3941.69(16)
_computing_cell_refinement 'SAINT v8.34A (Bruker, 2013)'
_computing_data_reduction 'SAINT v8.34A (Bruker, 2013)'
_computing_molecular_graphics 'Olex2 (Dolomanov et al., 2009)'
_computing_publication_material 'Olex2 (Dolomanov et al., 2009)'
_computing_structure_refinement 'ShelXL (Sheldrick, 2008)'
_diffrn_ambient_temperature 100
_diffrn_measured_fraction_theta_full 0.999
_diffrn_measured_fraction_theta_max 0.996
_diffrn_measurement_device_type 'Bruker APEX-II CCD'
_diffrn_measurement_method '\f and \w scans'
_diffrn_radiation_type MoK\a
_diffrn_radiation_wavelength 0.71073
_diffrn_reflns_av_R_equivalents 0.0419
_diffrn_reflns_av_unetI/netI 0.0318
_diffrn_reflns_laue_measured_fraction_full 0.999
_diffrn_reflns_laue_measured_fraction_max 0.996
_diffrn_reflns_limit_h_max 23
_diffrn_reflns_limit_h_min -18
_diffrn_reflns_limit_k_max 23
_diffrn_reflns_limit_k_min -21
_diffrn_reflns_limit_l_max 23
_diffrn_reflns_limit_l_min -26
_diffrn_reflns_number 33619
_diffrn_reflns_point_group_measured_fraction_full 0.999
_diffrn_reflns_point_group_measured_fraction_max 0.996
_diffrn_reflns_theta_full 25.242
_diffrn_reflns_theta_max 33.793
_diffrn_reflns_theta_min 2.239
_diffrn_standards_number 0
_exptl_absorpt_coefficient_mu 0.830
_exptl_absorpt_correction_T_max 1.0000
_exptl_absorpt_correction_T_min 0.8212
_exptl_absorpt_correction_type multi-scan
_exptl_absorpt_process_details
;
SADABS-2012/1 (Bruker,2012) was used for absorption correction.
wR2(int) was 0.0463 before and 0.0292 after correction.
The Ratio of minimum to maximum transmission is 0.8212.
The \l/2 correction factor is 0.0015.
;
_exptl_crystal_colour 'clear light yellow'
_exptl_crystal_colour_lustre clear
_exptl_crystal_colour_modifier light
_exptl_crystal_colour_primary yellow
_exptl_crystal_density_diffrn 1.433
_exptl_crystal_description block
_exptl_crystal_F_000 1776
_exptl_crystal_size_max 0.723
_exptl_crystal_size_mid 0.653
_exptl_crystal_size_min 0.423
_refine_diff_density_max 0.632
_refine_diff_density_min -0.553
_refine_diff_density_rms 0.071
_refine_ls_extinction_method none
_refine_ls_goodness_of_fit_ref 1.056
_refine_ls_hydrogen_treatment mixed
_refine_ls_matrix_type full
_refine_ls_number_parameters 208
_refine_ls_number_reflns 7871
_refine_ls_number_restraints 0
_refine_ls_restrained_S_all 1.056
_refine_ls_R_factor_all 0.0317
_refine_ls_R_factor_gt 0.0223
_refine_ls_shift/su_max 0.003
_refine_ls_shift/su_mean 0.000
_refine_ls_structure_factor_coef Fsqd
_refine_ls_weighting_details 'w=1/[\s^2^(Fo^2^)+(0.0229P)^2^+0.4318P] where P=(Fo^2^+2Fc^2^)/3'
_refine_ls_weighting_scheme calc
_refine_ls_wR_factor_gt 0.0531
_refine_ls_wR_factor_ref 0.0554
_reflns_Friedel_coverage 0.000
_reflns_number_gt 6430
_reflns_number_total 7871
_reflns_threshold_expression 'I > 2\s(I)'
_cod_data_source_file ic5b00728_si_002.cif
_cod_data_source_block mopnph_0m
_cod_depositor_comments 'Adding full bibliography for 4343268--4343274.cif.'
_cod_database_code 4343268
_shelxl_version_number 2013-4
_shelx_space_group_comment
;
The symmetry employed for this shelxl refinement is uniquely defined
by the following loop, which should always be used as a source of
symmetry information in preference to the above space-group names.
They are only intended as comments.
;
_shelx_estimated_absorpt_t_max 0.720
_shelx_estimated_absorpt_t_min 0.585
_olex2_refinement_description
;
1. Fixed Uiso
 At 1.2 times of:
  All C(H) groups, All C(H,H) groups
 At 1.5 times of:
  All C(H,H,H) groups
2.a Secondary CH2 refined with riding coordinates:
 C7(H1A,H1B), C5(H3A,H3B), C2(H5A,H5B), C3(H6A,H6B), C9(H7A,H7B), C11(H9A,H9B)
2.b Aromatic/amide H refined with riding coordinates:
 C17(H12), C13(H13), C14(H14), C15(H15), C16(H16)
2.c Idealised Me refined as rotating group:
 C8(H2A,H2B,H2C), C6(H4A,H4B,H4C), C10(H8A,H8B,H8C), C12(H10A,H10B,H10C),
 C4(H11A,H11B,H11C)
;
_olex2_submission_special_instructions 'No special instructions were received'

loop_
_space_group_symop_operation_xyz
'x, y, z'
'x+1/2, -y+1/2, -z'
'-x, y+1/2, -z+1/2'
'-x+1/2, -y, z+1/2'
'-x, -y, -z'
'-x-1/2, y-1/2, z'
'x, -y-1/2, z-1/2'
'x-1/2, y, -z-1/2'

loop_
_atom_site_label
_atom_site_type_symbol
_atom_site_fract_x
_atom_site_fract_y
_atom_site_fract_z
_atom_site_U_iso_or_equiv
_atom_site_adp_type
_atom_site_occupancy
_atom_site_site_symmetry_order
_atom_site_calc_flag
_atom_site_refinement_flags_posn
Mo1 Mo -0.05642(2) 0.23706(2) 0.35378(2) 0.01034(3) Uani 1 1 d .
P1 P 0.08190(2) 0.24677(2) 0.42199(2) 0.01238(5) Uani 1 1 d .
P2 P -0.00379(2) 0.37410(2) 0.30247(2) 0.01226(6) Uani 1 1 d .
N1 N 0.12198(6) 0.42359(6) 0.41108(6) 0.01601(19) Uani 1 1 d .
C7 C 0.18952(8) 0.22264(8) 0.37644(7) 0.0169(2) Uani 1 1 d .
H1A H 0.2121 0.2769 0.3521 0.020 Uiso 1 1 calc R
H1B H 0.2312 0.2060 0.4188 0.020 Uiso 1 1 calc R
C8 C 0.19055(8) 0.15107(8) 0.31401(7) 0.0202(2) Uani 1 1 d .
H2A H 0.1699 0.0963 0.3373 0.030 Uiso 1 1 calc GR
H2B H 0.2508 0.1434 0.2942 0.030 Uiso 1 1 calc GR
H2C H 0.1516 0.1675 0.2703 0.030 Uiso 1 1 calc GR
C5 C 0.08558(8) 0.18158(8) 0.51343(7) 0.0195(2) Uani 1 1 d .
H3A H 0.1379 0.1995 0.5444 0.023 Uiso 1 1 calc R
H3B H 0.0325 0.1950 0.5452 0.023 Uiso 1 1 calc R
C6 C 0.08967(10) 0.08334(9) 0.50003(8) 0.0279(3) Uani 1 1 d .
H4A H 0.0422 0.0658 0.4641 0.042 Uiso 1 1 calc GR
H4B H 0.0826 0.0531 0.5505 0.042 Uiso 1 1 calc GR
H4C H 0.1469 0.0680 0.4769 0.042 Uiso 1 1 calc GR
C2 C 0.10991(8) 0.35266(8) 0.46777(7) 0.0177(2) Uani 1 1 d .
H5A H 0.0623 0.3689 0.5049 0.021 Uiso 1 1 calc R
H5B H 0.1649 0.3458 0.4987 0.021 Uiso 1 1 calc R
C3 C 0.03893(8) 0.45276(7) 0.37529(7) 0.0170(2) Uani 1 1 d .
H6A H 0.0486 0.5097 0.3491 0.020 Uiso 1 1 calc R
H6B H -0.0057 0.4613 0.4172 0.020 Uiso 1 1 calc R
C9 C -0.08619(8) 0.44400(7) 0.25312(8) 0.0205(2) Uani 1 1 d .
H7A H -0.1348 0.4566 0.2905 0.025 Uiso 1 1 calc R
H7B H -0.0581 0.5001 0.2389 0.025 Uiso 1 1 calc R
C10 C -0.12464(10) 0.40254(9) 0.17898(9) 0.0302(3) Uani 1 1 d .
H8A H -0.0800 0.4027 0.1371 0.045 Uiso 1 1 calc GR
H8B H -0.1763 0.4359 0.1617 0.045 Uiso 1 1 calc GR
H8C H -0.1423 0.3424 0.1904 0.045 Uiso 1 1 calc GR
C11 C 0.08628(8) 0.37051(7) 0.23028(7) 0.0174(2) Uani 1 1 d .
H9A H 0.1308 0.3282 0.2493 0.021 Uiso 1 1 calc R
H9B H 0.0621 0.3473 0.1803 0.021 Uiso 1 1 calc R
C12 C 0.13371(9) 0.45593(8) 0.21203(8) 0.0237(3) Uani 1 1 d .
H10A H 0.0905 0.4998 0.1955 0.036 Uiso 1 1 calc GR
H10B H 0.1765 0.4465 0.1696 0.036 Uiso 1 1 calc GR
H10C H 0.1646 0.4764 0.2593 0.036 Uiso 1 1 calc GR
C4 C 0.16566(9) 0.49717(8) 0.44948(8) 0.0257(3) Uani 1 1 d .
H11A H 0.1278 0.5198 0.4916 0.039 Uiso 1 1 calc GR
H11B H 0.1765 0.5433 0.4107 0.039 Uiso 1 1 calc GR
H11C H 0.2220 0.4778 0.4719 0.039 Uiso 1 1 calc GR
C17 C -0.13573(8) 0.26039(9) 0.47341(7) 0.0223(2) Uani 1 1 d .
H12 H -0.1084 0.2805 0.5204 0.027 Uiso 1 1 calc R
C13 C -0.14530(8) 0.17225(9) 0.45007(7) 0.0222(2) Uani 1 1 d .
H13 H -0.1249 0.1228 0.4785 0.027 Uiso 1 1 calc R
C14 C -0.19072(8) 0.17061(8) 0.37671(8) 0.0193(2) Uani 1 1 d .
H14 H -0.2062 0.1200 0.3476 0.023 Uiso 1 1 calc R
C15 C -0.20877(8) 0.25831(8) 0.35468(7) 0.0188(2) Uani 1 1 d .
H15 H -0.2386 0.2768 0.3084 0.023 Uiso 1 1 calc R
C16 C -0.17404(8) 0.31291(8) 0.41441(7) 0.0195(2) Uani 1 1 d .
H16 H -0.1762 0.3748 0.4147 0.023 Uiso 1 1 calc R
C1 C -0.03606(8) 0.19972(7) 0.24688(7) 0.0171(2) Uani 1 1 d .
O1 O -0.02805(7) 0.17505(6) 0.18159(5) 0.0295(2) Uani 1 1 d .
H1 H -0.0018(10) 0.1424(11) 0.3598(8) 0.030(4) Uiso 1 1 d .

loop_
_atom_site_aniso_label
_atom_site_aniso_U_11
_atom_site_aniso_U_22
_atom_site_aniso_U_33
_atom_site_aniso_U_23
_atom_site_aniso_U_13
_atom_site_aniso_U_12
Mo1 0.00816(5) 0.01168(4) 0.01118(4) -0.00121(3) -0.00065(3) -0.00065(3)
P1 0.00961(13) 0.01604(12) 0.01149(12) 0.00004(9) -0.00117(10) -0.00100(10)
P2 0.01197(13) 0.01152(11) 0.01330(12) -0.00102(9) -0.00055(10) 0.00055(10)
N1 0.0138(5) 0.0165(4) 0.0177(4) -0.0058(3) -0.0006(4) -0.0040(3)
C7 0.0106(5) 0.0213(5) 0.0189(5) 0.0000(4) 0.0000(4) -0.0001(4)
C8 0.0175(6) 0.0218(5) 0.0213(6) -0.0010(4) 0.0027(5) 0.0036(5)
C5 0.0162(6) 0.0278(6) 0.0146(5) 0.0045(4) -0.0016(4) -0.0007(5)
C6 0.0316(7) 0.0274(6) 0.0246(6) 0.0115(5) -0.0013(6) 0.0020(6)
C2 0.0166(5) 0.0227(5) 0.0137(5) -0.0044(4) -0.0024(4) -0.0030(4)
C3 0.0171(5) 0.0141(5) 0.0197(5) -0.0051(4) 0.0006(4) 0.0001(4)
C9 0.0186(6) 0.0168(5) 0.0260(6) 0.0023(4) -0.0039(5) 0.0033(4)
C10 0.0333(8) 0.0256(6) 0.0318(7) 0.0047(5) -0.0157(6) 0.0023(6)
C11 0.0202(6) 0.0158(5) 0.0161(5) 0.0017(4) 0.0040(4) 0.0005(4)
C12 0.0254(7) 0.0234(6) 0.0222(6) 0.0029(5) 0.0046(5) -0.0060(5)
C4 0.0232(7) 0.0256(6) 0.0283(6) -0.0110(5) 0.0006(5) -0.0103(5)
C17 0.0133(6) 0.0377(7) 0.0158(5) -0.0057(5) 0.0043(4) -0.0018(5)
C13 0.0151(6) 0.0297(6) 0.0219(6) 0.0069(5) 0.0068(5) -0.0009(5)
C14 0.0112(5) 0.0199(5) 0.0269(6) -0.0030(5) 0.0027(5) -0.0041(4)
C15 0.0098(5) 0.0228(5) 0.0238(6) -0.0043(4) -0.0009(4) 0.0010(4)
C16 0.0118(5) 0.0224(5) 0.0243(6) -0.0074(5) 0.0034(5) 0.0000(4)
C1 0.0186(6) 0.0144(5) 0.0183(5) -0.0013(4) -0.0008(4) -0.0007(4)
O1 0.0431(6) 0.0271(5) 0.0182(4) -0.0087(4) 0.0016(4) -0.0018(4)

loop_
_atom_type_symbol
_atom_type_description
_atom_type_scat_dispersion_real
_atom_type_scat_dispersion_imag
_atom_type_scat_source
C C 0.0033 0.0016 'International Tables Vol C Tables 4.2.6.8 and 6.1.1.4'
H H 0.0000 0.0000 'International Tables Vol C Tables 4.2.6.8 and 6.1.1.4'
Mo Mo -1.6832 0.6857 'International Tables Vol C Tables 4.2.6.8 and 6.1.1.4'
N N 0.0061 0.0033 'International Tables Vol C Tables 4.2.6.8 and 6.1.1.4'
O O 0.0106 0.0060 'International Tables Vol C Tables 4.2.6.8 and 6.1.1.4'
P P 0.1023 0.0942 'International Tables Vol C Tables 4.2.6.8 and 6.1.1.4'

loop_
_geom_angle_atom_site_label_1
_geom_angle_atom_site_label_2
_geom_angle_atom_site_label_3
_geom_angle
P1 Mo1 P2 80.283(10)
P1 Mo1 H1 65.9(5)
P2 Mo1 H1 127.9(5)
C17 Mo1 P1 91.16(3)
C17 Mo1 P2 110.06(3)
C17 Mo1 H1 109.1(5)
C13 Mo1 P1 101.09(3)
C13 Mo1 P2 144.42(3)
C13 Mo1 C17 34.87(4)
C13 Mo1 C16 58.08(4)
C13 Mo1 H1 82.7(5)
C14 Mo1 P1 135.73(3)
C14 Mo1 P2 137.50(3)
C14 Mo1 C17 58.60(4)
C14 Mo1 C13 35.64(5)
C14 Mo1 C15 35.72(4)
C14 Mo1 C16 58.65(4)
C14 Mo1 H1 92.4(5)
C15 Mo1 P1 148.57(3)
C15 Mo1 P2 102.00(3)
C15 Mo1 C17 58.32(4)
C15 Mo1 C13 59.00(4)
C15 Mo1 C16 35.11(4)
C15 Mo1 H1 127.6(5)
C16 Mo1 P1 114.71(3)
C16 Mo1 P2 88.70(3)
C16 Mo1 C17 34.54(4)
C16 Mo1 H1 140.6(5)
C1 Mo1 P1 109.44(4)
C1 Mo1 P2 82.32(3)
C1 Mo1 C17 157.83(5)
C1 Mo1 C13 128.55(5)
C1 Mo1 C14 99.69(5)
C1 Mo1 C15 101.90(5)
C1 Mo1 C16 132.58(5)
C1 Mo1 H1 73.8(5)
C7 P1 Mo1 123.95(4)
C7 P1 C5 102.53(6)
C7 P1 C2 98.60(5)
C5 P1 Mo1 113.46(4)
C5 P1 C2 96.65(5)
C2 P1 Mo1 117.22(4)
C3 P2 Mo1 116.40(4)
C3 P2 C9 99.27(5)
C9 P2 Mo1 116.52(4)
C11 P2 Mo1 117.45(4)
C11 P2 C3 101.89(6)
C11 P2 C9 102.56(6)
C2 N1 C3 113.06(9)
C4 N1 C2 109.74(9)
C4 N1 C3 109.71(10)
P1 C7 H1A 108.2
P1 C7 H1B 108.2
H1A C7 H1B 107.3
C8 C7 P1 116.42(8)
C8 C7 H1A 108.2
C8 C7 H1B 108.2
C7 C8 H2A 109.5
C7 C8 H2B 109.5
C7 C8 H2C 109.5
H2A C8 H2B 109.5
H2A C8 H2C 109.5
H2B C8 H2C 109.5
P1 C5 H3A 108.7
P1 C5 H3B 108.7
H3A C5 H3B 107.6
C6 C5 P1 114.27(9)
C6 C5 H3A 108.7
C6 C5 H3B 108.7
C5 C6 H4A 109.5
C5 C6 H4B 109.5
C5 C6 H4C 109.5
H4A C6 H4B 109.5
H4A C6 H4C 109.5
H4B C6 H4C 109.5
P1 C2 H5A 108.8
P1 C2 H5B 108.8
N1 C2 P1 113.93(8)
N1 C2 H5A 108.8
N1 C2 H5B 108.8
H5A C2 H5B 107.7
P2 C3 H6A 109.2
P2 C3 H6B 109.2
N1 C3 P2 112.26(8)
N1 C3 H6A 109.2
N1 C3 H6B 109.2
H6A C3 H6B 107.9
P2 C9 H7A 109.0
P2 C9 H7B 109.0
H7A C9 H7B 107.8
C10 C9 P2 112.96(8)
C10 C9 H7A 109.0
C10 C9 H7B 109.0
C9 C10 H8A 109.5
C9 C10 H8B 109.5
C9 C10 H8C 109.5
H8A C10 H8B 109.5
H8A C10 H8C 109.5
H8B C10 H8C 109.5
P2 C11 H9A 108.0
P2 C11 H9B 108.0
H9A C11 H9B 107.2
C12 C11 P2 117.38(8)
C12 C11 H9A 108.0
C12 C11 H9B 108.0
C11 C12 H10A 109.5
C11 C12 H10B 109.5
C11 C12 H10C 109.5
H10A C12 H10B 109.5
H10A C12 H10C 109.5
H10B C12 H10C 109.5
N1 C4 H11A 109.5
N1 C4 H11B 109.5
N1 C4 H11C 109.5
H11A C4 H11B 109.5
H11A C4 H11C 109.5
H11B C4 H11C 109.5
Mo1 C17 H12 122.9
C13 C17 Mo1 70.76(7)
C13 C17 H12 126.1
C16 C17 Mo1 71.87(7)
C16 C17 H12 126.1
C16 C17 C13 107.75(11)
Mo1 C13 H13 120.4
C17 C13 Mo1 74.37(7)
C17 C13 H13 125.9
C17 C13 C14 108.12(11)
C14 C13 Mo1 71.02(7)
C14 C13 H13 125.9
Mo1 C14 H14 119.4
C13 C14 Mo1 73.34(7)
C13 C14 H14 126.1
C13 C14 C15 107.83(11)
C15 C14 Mo1 73.00(7)
C15 C14 H14 126.1
Mo1 C15 H15 120.5
C14 C15 Mo1 71.29(7)
C14 C15 H15 126.3
C16 C15 Mo1 73.71(7)
C16 C15 C14 107.45(11)
C16 C15 H15 126.3
Mo1 C16 H16 121.3
C17 C16 Mo1 73.59(7)
C17 C16 C15 108.85(11)
C17 C16 H16 125.6
C15 C16 Mo1 71.19(7)
C15 C16 H16 125.6
O1 C1 Mo1 176.45(11)

loop_
_geom_bond_atom_site_label_1
_geom_bond_atom_site_label_2
_geom_bond_distance
Mo1 P1 2.3981(3)
Mo1 P2 2.4107(3)
Mo1 C17 2.3854(12)
Mo1 C13 2.3387(12)
Mo1 C14 2.3084(11)
Mo1 C15 2.3307(12)
Mo1 C16 2.3633(12)
Mo1 C1 1.9268(12)
Mo1 H1 1.674(16)
P1 C7 1.8415(12)
P1 C5 1.8465(12)
P1 C2 1.8497(11)
P2 C3 1.8441(12)
P2 C9 1.8461(12)
P2 C11 1.8342(12)
N1 C2 1.4635(15)
N1 C3 1.4668(15)
N1 C4 1.4613(14)
C7 H1A 0.9900
C7 H1B 0.9900
C7 C8 1.5257(16)
C8 H2A 0.9800
C8 H2B 0.9800
C8 H2C 0.9800
C5 H3A 0.9900
C5 H3B 0.9900
C5 C6 1.5250(18)
C6 H4A 0.9800
C6 H4B 0.9800
C6 H4C 0.9800
C2 H5A 0.9900
C2 H5B 0.9900
C3 H6A 0.9900
C3 H6B 0.9900
C9 H7A 0.9900
C9 H7B 0.9900
C9 C10 1.5251(18)
C10 H8A 0.9800
C10 H8B 0.9800
C10 H8C 0.9800
C11 H9A 0.9900
C11 H9B 0.9900
C11 C12 1.5261(16)
C12 H10A 0.9800
C12 H10B 0.9800
C12 H10C 0.9800
C4 H11A 0.9800
C4 H11B 0.9800
C4 H11C 0.9800
C17 H12 0.9500
C17 C13 1.4162(18)
C17 C16 1.4099(18)
C13 H13 0.9500
C13 C14 1.4223(18)
C14 H14 0.9500
C14 C15 1.4227(17)
C15 H15 0.9500
C15 C16 1.4160(16)
C16 H16 0.9500
C1 O1 1.1768(14)

loop_
_geom_torsion_atom_site_label_1
_geom_torsion_atom_site_label_2
_geom_torsion_atom_site_label_3
_geom_torsion_atom_site_label_4
_geom_torsion
Mo1 P1 C7 C8 -33.53(11)
Mo1 P1 C5 C6 71.79(10)
Mo1 P1 C2 N1 -64.71(9)
Mo1 P2 C3 N1 68.77(9)
Mo1 P2 C9 C10 -63.61(11)
Mo1 P2 C11 C12 -166.30(8)
Mo1 C17 C13 C14 -63.45(8)
Mo1 C17 C16 C15 62.89(8)
Mo1 C13 C14 C15 -65.36(8)
Mo1 C14 C15 C16 -65.36(9)
Mo1 C15 C16 C17 -64.42(8)
C7 P1 C5 C6 -64.28(10)
C7 P1 C2 N1 70.77(9)
C5 P1 C7 C8 96.36(10)
C5 P1 C2 N1 174.58(9)
C2 P1 C7 C8 -164.80(9)
C2 P1 C5 C6 -164.66(10)
C2 N1 C3 P2 -73.74(11)
C3 P2 C9 C10 170.59(10)
C3 P2 C11 C12 -37.89(11)
C3 N1 C2 P1 71.88(11)
C9 P2 C3 N1 -165.35(9)
C9 P2 C11 C12 64.56(11)
C11 P2 C3 N1 -60.31(9)
C11 P2 C9 C10 66.10(11)
C4 N1 C2 P1 -165.28(8)
C4 N1 C3 P2 163.41(8)
C17 C13 C14 Mo1 65.65(8)
C17 C13 C14 C15 0.28(13)
C13 C17 C16 Mo1 -62.04(8)
C13 C17 C16 C15 0.85(14)
C13 C14 C15 Mo1 65.59(8)
C13 C14 C15 C16 0.23(14)
C14 C15 C16 Mo1 63.75(8)
C14 C15 C16 C17 -0.67(14)
C16 C17 C13 Mo1 62.76(8)
C16 C17 C13 C14 -0.69(13)
